data_1528649
loop_
_publ_author_name
'Krempner, C.'
'Chisholm, M.H.'
'Gallucci, J.'

_publ_section_title
;
 The multidentate ligand (Me O Me2 Si)3 Si(-): unusual coordination modes
 in alkali metal silanides
;
_journal_name_full 'Angew. Chem. Int. ed.'
_journal_page_first 410
_journal_page_last 413
_journal_volume 47
_journal_year 2008
_chemical_formula_sum 'C9 H27 Li O3 Si4'
_chemical_name_systematic 'Li Si (Si (C H3)2 (O C H3))3'
_space_group_IT_number 14
_symmetry_space_group_name_Hall '-P 2ybc'
_symmetry_space_group_name_H-M 'P 1 21/c 1'
_cell_angle_alpha 90
_cell_angle_beta 104.176
_cell_angle_gamma 90
_cell_formula_units_Z 4
_cell_length_a 9.5294
_cell_length_b 15.8334
_cell_length_c 12.5068
_cell_volume 1829.596
_citation_journal_id_ASTM ACIEF5
_cod_data_source_file Krempner_ACIEF5_2008_1356.cif
_cod_data_source_block C9H27Li1O3Si4
_cod_original_formula_sum 'C9 H27 Li1 O3 Si4'
_cod_database_code 1528649

loop_
_symmetry_equiv_pos_as_xyz
x,y,z
-x,y+1/2,-z+1/2
-x,-y,-z
x,-y-1/2,z-1/2

loop_
_atom_site_label
_atom_site_type_symbol
_atom_site_fract_x
_atom_site_fract_y
_atom_site_fract_z
_atom_site_occupancy
_atom_site_U_iso_or_equiv
Si4 Si-4 0.70939 0.24794 0.19549 1 0.0
H21 H+1 0.7176 0.4558 0.0577 1 0.0
H6 H+1 1.0133 0.1403 0.1062 1 0.0
Si1 Si+4 0.76594 0.12496 0.11368 1 0.0
H23 H+1 1.0471 0.3509 0.3014 1 0.0
C5 C-4 0.4145 0.381 0.1104 1 0.0
H20 H+1 0.7898 0.4725 0.1855 1 0.0
O2 O-2 0.5356 0.3062 -0.0561 1 0.0
H24 H+1 1.1122 0.3777 0.1999 1 0.0
C4 C-4 0.355 0.2 0.0361 1 0.0
H13 H+1 0.4844 0.4275 0.1215 1 0.0
H2 H+1 0.7041 0.0232 0.2353 1 0.0
H9 H-1 0.6531 0.0683 -0.1651 1 0.0
C6 C+4 0.4292 0.3421 -0.1456 1 0.0
H19 H+1 0.8831 0.485 0.0963 1 0.0
H26 H-1 1.0002 0.3075 -0.1011 1 0.0
Si2 Si+4 0.49814 0.28409 0.06627 1 0.0
H10 H+1 0.2744 0.2188 -0.024 1 0.0
O1 O-2 0.7101 0.1336 -0.0257 1 0.0
C3 C+4 0.7278 0.0651 -0.0957 1 0.0
O3 O-2 0.8791 0.3062 0.0067 1 0.0
H12 H+1 0.396 0.1479 0.0143 1 0.0
Li1 Li+1 0.7052 0.2486 -0.0844 1 0.0
H17 H-1 0.4729 0.3535 -0.2074 1 0.0
H15 H+1 0.3282 0.3966 0.0532 1 0.0
C9 C+4 0.977 0.3462 -0.0467 1 0.0
C1 C-4 0.6723 0.031 0.1553 1 0.0
C8 C-4 1.0518 0.3364 0.2261 1 0.0
H16 H-1 0.3486 0.3025 -0.1691 1 0.0
H8 H-1 0.8237 0.0685 -0.1111 1 0.0
H3 H+1 0.6963 -0.0195 0.118 1 0.0
H11 H+1 0.3198 0.1895 0.1022 1 0.0
H4 H+1 0.9767 0.0423 0.1152 1 0.0
C2 C-4 0.9644 0.099 0.143 1 0.0
H25 H-1 0.9323 0.3975 -0.0839 1 0.0
H14 H+1 0.387 0.3695 0.1796 1 0.0
H7 H-1 0.7188 0.0114 -0.0589 1 0.0
H22 H+1 1.0937 0.2799 0.2257 1 0.0
C7 C-4 0.807 0.4514 0.1162 1 0.0
Si3 Si+4 0.86552 0.33766 0.13359 1 0.0
H1 H+1 0.5673 0.04 0.1342 1 0.0
H18 H-1 0.3934 0.3951 -0.1215 1 0.0
H5 H+1 1.0065 0.1008 0.2227 1 0.0
H27 H-1 1.066 0.3612 0.0082 1 0.0
